data_7033202
loop_
_publ_author_name
'Fohlmeister, Lea'
'Vignesh, Kuduva R.'
'Winter, Florian'
'Moubaraki, Boujemaa'
'Rajaraman, Gopalan'
'P\"ottgen, Rainer'
'Murray, Keith S.'
'Jones, Cameron'

_publ_section_title
;
 Neutral diiron(III) complexes with Fe&#x2082;(\m-E)&#x2082; (E = O, S,
 Se) core structures: reactivity of an iron(I) dimer towards chalcogens.
;
_journal_issue 4
_journal_name_full 'Dalton transactions (Cambridge, England : 2003)'
_journal_page_first 1700
_journal_page_last 1708
_journal_paper_doi 10.1039/c4dt03081h
_journal_volume 44
_journal_year 2015
_chemical_formula_sum 'C64 H96 Fe2 N6 Se2'
_chemical_formula_weight 1219.09
_chemical_name_systematic
; 
 ? 
;
_space_group_IT_number 2
_symmetry_cell_setting triclinic
_symmetry_space_group_name_Hall '-P 1'
_symmetry_space_group_name_H-M 'P -1'
_atom_sites_solution_hydrogens geom
_atom_sites_solution_primary direct
_atom_sites_solution_secondary difmap
_audit_creation_method SHELXL-97
_cell_angle_alpha 70.48(3)
_cell_angle_beta 70.70(3)
_cell_angle_gamma 69.44(3)
_cell_formula_units_Z 1
_cell_length_a 10.640(2)
_cell_length_b 11.020(2)
_cell_length_c 15.800(3)
_cell_measurement_temperature 100(2)
_cell_volume 1586.5(7)
_computing_cell_refinement 'XDS (Kabsch, 1993)'
_computing_data_collection 'Blu-Ice (McPhillips, 2002)'
_computing_data_reduction 'XDS (Kabsch, 1993)'
_computing_molecular_graphics X-Seed
_computing_publication_material CifTAB
_computing_structure_refinement 'SHELXL-97 (Sheldrick, 1997)'
_computing_structure_solution 'SHELXS-97 (Sheldrick, 1990)'
_diffrn_ambient_temperature 100(2)
_diffrn_detector_area_resol_mean 10
_diffrn_measured_fraction_theta_full 0.993
_diffrn_measured_fraction_theta_max 0.993
_diffrn_measurement_device_type 'ADSC Quantum 210r'
_diffrn_measurement_method 'phi scan'
_diffrn_radiation_source 'Australian Synchrotron'
_diffrn_radiation_type Synchrotron
_diffrn_radiation_wavelength 0.71080
_diffrn_reflns_av_R_equivalents 0.0597
_diffrn_reflns_av_sigmaI/netI 0.0375
_diffrn_reflns_limit_h_max 12
_diffrn_reflns_limit_h_min -12
_diffrn_reflns_limit_k_max 13
_diffrn_reflns_limit_k_min -13
_diffrn_reflns_limit_l_max 18
_diffrn_reflns_limit_l_min -18
_diffrn_reflns_number 30094
_diffrn_reflns_theta_full 25.00
_diffrn_reflns_theta_max 25.00
_diffrn_reflns_theta_min 2.50
_exptl_absorpt_coefficient_mu 1.646
_exptl_absorpt_correction_T_max 0.9967
_exptl_absorpt_correction_T_min 0.8527
_exptl_absorpt_correction_type multi-scan
_exptl_absorpt_process_details XDS
_exptl_crystal_colour brown
_exptl_crystal_density_diffrn 1.276
_exptl_crystal_density_method 'not measured'
_exptl_crystal_description plate
_exptl_crystal_F_000 642
_exptl_crystal_size_max 0.10
_exptl_crystal_size_mid 0.05
_exptl_crystal_size_min 0.01
_refine_diff_density_max 0.389
_refine_diff_density_min -0.679
_refine_diff_density_rms 0.070
_refine_ls_extinction_method none
_refine_ls_goodness_of_fit_ref 1.047
_refine_ls_hydrogen_treatment constr
_refine_ls_matrix_type full
_refine_ls_number_parameters 334
_refine_ls_number_reflns 5543
_refine_ls_number_restraints 0
_refine_ls_restrained_S_all 1.047
_refine_ls_R_factor_all 0.0323
_refine_ls_R_factor_gt 0.0313
_refine_ls_shift/su_max 0.001
_refine_ls_shift/su_mean 0.000
_refine_ls_structure_factor_coef Fsqd
_refine_ls_weighting_details 'calc w=1/[\s^2^(Fo^2^)+(0.0333P)^2^+1.5222P] where P=(Fo^2^+2Fc^2^)/3'
_refine_ls_weighting_scheme calc
_refine_ls_wR_factor_gt 0.0789
_refine_ls_wR_factor_ref 0.0795
_reflns_number_gt 5294
_reflns_number_total 5543
_reflns_threshold_expression >2sigma(I)
_cod_data_source_file c4dt03081h2.cif
_cod_data_source_block compound5
_cod_depositor_comments 'Adding full bibliography for 7033200--7033202.cif.'
_cod_original_cell_volume 1586.5(5)
_cod_original_sg_symbol_H-M P-1
_cod_database_code 7033202

loop_
_symmetry_equiv_pos_as_xyz
'x, y, z'
'-x, -y, -z'

loop_
_atom_site_label
_atom_site_type_symbol
_atom_site_fract_x
_atom_site_fract_y
_atom_site_fract_z
_atom_site_U_iso_or_equiv
_atom_site_adp_type
_atom_site_occupancy
_atom_site_symmetry_multiplicity
_atom_site_calc_flag
_atom_site_refinement_flags
Se1 Se 0.331534(19) 0.09812(2) 0.469889(13) 0.01810(8) Uani 1 1 d .
Fe1 Fe 0.56806(3) 0.06501(3) 0.416914(18) 0.01312(9) Uani 1 1 d .
N1 N 0.64804(16) 0.06209(16) 0.28270(11) 0.0139(3) Uani 1 1 d .
N2 N 0.65937(16) 0.21263(16) 0.34104(11) 0.0140(3) Uani 1 1 d .
C26 C 0.7372(2) 0.3566(2) 0.38932(15) 0.0216(4) Uani 1 1 d .
C2 C 0.7424(2) 0.2186(2) 0.09277(14) 0.0226(4) Uani 1 1 d .
H2 H 0.6590 0.1847 0.1120 0.027 Uiso 1 1 calc R
C21 C 0.6439(2) 0.3426(2) 0.34946(13) 0.0160(4) Uani 1 1 d .
N3 N 0.76511(18) 0.22715(17) 0.17806(12) 0.0177(4) Uani 1 1 d .
C9 C 0.6896(2) -0.03505(19) 0.23072(13) 0.0157(4) Uani 1 1 d .
C14 C 0.5964(2) -0.0329(2) 0.18358(14) 0.0207(4) Uani 1 1 d .
C1 C 0.69432(18) 0.17019(19) 0.26322(13) 0.0129(4) Uani 1 1 d .
C10 C 0.8147(2) -0.1365(2) 0.23137(14) 0.0188(4) Uani 1 1 d .
C8 C 0.8606(3) 0.1231(2) 0.03997(16) 0.0308(5) Uani 1 1 d .
H8A H 0.8819 0.0342 0.0819 0.046 Uiso 1 1 calc R
H8B H 0.9428 0.1568 0.0157 0.046 Uiso 1 1 calc R
H8C H 0.8327 0.1174 -0.0115 0.046 Uiso 1 1 calc R
C25 C 0.7163(3) 0.4798(2) 0.40533(18) 0.0311(5) Uani 1 1 d .
H25 H 0.7778 0.4897 0.4330 0.037 Uiso 1 1 calc R
C6 C 0.8596(2) 0.3046(2) 0.16896(16) 0.0247(5) Uani 1 1 d .
H6 H 0.8417 0.3209 0.2310 0.030 Uiso 1 1 calc R
C30 C 0.4231(2) 0.4402(2) 0.28950(17) 0.0291(5) Uani 1 1 d .
H30 H 0.4530 0.3497 0.2771 0.035 Uiso 1 1 calc R
C22 C 0.5326(2) 0.4515(2) 0.32630(14) 0.0201(4) Uani 1 1 d .
C18 C 0.9130(2) -0.1511(2) 0.28776(15) 0.0201(4) Uani 1 1 d .
H18 H 0.8770 -0.0734 0.3165 0.024 Uiso 1 1 calc R
C29 C 0.8301(3) 0.1834(3) 0.5203(2) 0.0419(6) Uani 1 1 d .
H29A H 0.9094 0.1090 0.5358 0.063 Uiso 1 1 calc R
H29B H 0.7471 0.1512 0.5419 0.063 Uiso 1 1 calc R
H29C H 0.8156 0.2534 0.5505 0.063 Uiso 1 1 calc R
C20 C 0.9182(2) -0.2797(2) 0.36562(16) 0.0271(5) Uani 1 1 d .
H20A H 0.9823 -0.2881 0.4011 0.041 Uiso 1 1 calc R
H20B H 0.9500 -0.3569 0.3389 0.041 Uiso 1 1 calc R
H20C H 0.8256 -0.2762 0.4067 0.041 Uiso 1 1 calc R
C27 C 0.8581(2) 0.2403(2) 0.41571(18) 0.0290(5) Uani 1 1 d .
H27 H 0.8683 0.1682 0.3869 0.035 Uiso 1 1 calc R
C19 C 1.0601(2) -0.1522(2) 0.22832(18) 0.0298(5) Uani 1 1 d .
H19A H 1.1195 -0.1623 0.2676 0.045 Uiso 1 1 calc R
H19B H 1.0580 -0.0679 0.1806 0.045 Uiso 1 1 calc R
H19C H 1.0967 -0.2270 0.1988 0.045 Uiso 1 1 calc R
C11 C 0.8475(2) -0.2299(2) 0.18029(16) 0.0251(5) Uani 1 1 d .
H11 H 0.9320 -0.2986 0.1798 0.030 Uiso 1 1 calc R
C15 C 0.4545(2) 0.0675(2) 0.18889(16) 0.0260(5) Uani 1 1 d .
H15 H 0.4522 0.1371 0.2174 0.031 Uiso 1 1 calc R
C31 C 0.2842(3) 0.4540(3) 0.3609(2) 0.0350(6) Uani 1 1 d .
H31A H 0.2150 0.4468 0.3358 0.052 Uiso 1 1 calc R
H31B H 0.2545 0.5412 0.3753 0.052 Uiso 1 1 calc R
H31C H 0.2941 0.3828 0.4175 0.052 Uiso 1 1 calc R
C16 C 0.3431(3) -0.0024(3) 0.25185(19) 0.0398(6) Uani 1 1 d .
H16A H 0.3639 -0.0467 0.3126 0.060 Uiso 1 1 calc R
H16B H 0.3413 -0.0691 0.2243 0.060 Uiso 1 1 calc R
H16C H 0.2527 0.0638 0.2590 0.060 Uiso 1 1 calc R
C13 C 0.6344(3) -0.1281(2) 0.13373(16) 0.0277(5) Uani 1 1 d .
H13 H 0.5730 -0.1270 0.1013 0.033 Uiso 1 1 calc R
C7 C 1.0118(2) 0.2285(2) 0.14337(18) 0.0318(5) Uani 1 1 d .
H7A H 1.0286 0.1413 0.1878 0.048 Uiso 1 1 calc R
H7B H 1.0695 0.2799 0.1448 0.048 Uiso 1 1 calc R
H7C H 1.0349 0.2154 0.0810 0.048 Uiso 1 1 calc R
C24 C 0.6083(3) 0.5876(2) 0.38185(19) 0.0339(6) Uani 1 1 d .
H24 H 0.5960 0.6712 0.3928 0.041 Uiso 1 1 calc R
C12 C 0.7600(3) -0.2244(2) 0.13048(16) 0.0303(5) Uani 1 1 d .
H12 H 0.7860 -0.2866 0.0941 0.036 Uiso 1 1 calc R
C23 C 0.5182(3) 0.5735(2) 0.34241(17) 0.0298(5) Uani 1 1 d .
H23 H 0.4445 0.6484 0.3258 0.036 Uiso 1 1 calc R
C28 C 0.9944(3) 0.2801(3) 0.3791(2) 0.0432(7) Uani 1 1 d .
H28A H 1.0698 0.2025 0.3969 0.065 Uiso 1 1 calc R
H28B H 0.9867 0.3519 0.4056 0.065 Uiso 1 1 calc R
H28C H 1.0139 0.3113 0.3115 0.065 Uiso 1 1 calc R
C17 C 0.4227(3) 0.1384(3) 0.09386(19) 0.0430(7) Uani 1 1 d .
H17A H 0.3309 0.2023 0.1014 0.065 Uiso 1 1 calc R
H17B H 0.4244 0.0721 0.0645 0.065 Uiso 1 1 calc R
H17C H 0.4923 0.1860 0.0549 0.065 Uiso 1 1 calc R
C5 C 0.8254(3) 0.4414(2) 0.1018(2) 0.0394(7) Uani 1 1 d .
H5A H 0.7373 0.4977 0.1315 0.047 Uiso 1 1 calc R
H5B H 0.8988 0.4854 0.0889 0.047 Uiso 1 1 calc R
C4 C 0.8127(3) 0.4340(3) 0.0107(2) 0.0472(7) Uani 1 1 d .
H4A H 0.7833 0.5255 -0.0279 0.057 Uiso 1 1 calc R
H4B H 0.9036 0.3877 -0.0234 0.057 Uiso 1 1 calc R
C3 C 0.7073(3) 0.3586(3) 0.02924(18) 0.0392(6) Uani 1 1 d .
H3A H 0.7027 0.3511 -0.0303 0.047 Uiso 1 1 calc R
H3B H 0.6149 0.4102 0.0580 0.047 Uiso 1 1 calc R
C32 C 0.4033(3) 0.5456(4) 0.1993(2) 0.0541(9) Uani 1 1 d .
H32A H 0.4918 0.5377 0.1529 0.081 Uiso 1 1 calc R
H32B H 0.3699 0.6351 0.2107 0.081 Uiso 1 1 calc R
H32C H 0.3354 0.5316 0.1766 0.081 Uiso 1 1 calc R

loop_
_atom_site_aniso_label
_atom_site_aniso_U_11
_atom_site_aniso_U_22
_atom_site_aniso_U_33
_atom_site_aniso_U_23
_atom_site_aniso_U_13
_atom_site_aniso_U_12
Se1 0.01000(11) 0.02301(13) 0.01656(12) -0.00105(8) -0.00450(8) -0.00131(8)
Fe1 0.01036(15) 0.01603(15) 0.01200(15) -0.00325(11) -0.00258(11) -0.00273(11)
N1 0.0117(8) 0.0158(8) 0.0140(8) -0.0055(6) -0.0024(6) -0.0024(6)
N2 0.0123(8) 0.0148(8) 0.0154(8) -0.0047(6) -0.0033(6) -0.0034(6)
C26 0.0186(10) 0.0247(11) 0.0251(11) -0.0097(9) -0.0040(9) -0.0077(9)
C2 0.0240(11) 0.0250(11) 0.0142(10) -0.0038(8) -0.0016(8) -0.0050(9)
C21 0.0143(10) 0.0172(10) 0.0157(9) -0.0064(8) 0.0010(7) -0.0056(8)
N3 0.0163(8) 0.0191(9) 0.0164(8) -0.0065(7) 0.0014(7) -0.0060(7)
C9 0.0167(10) 0.0165(9) 0.0140(9) -0.0048(8) -0.0007(8) -0.0063(8)
C14 0.0205(11) 0.0270(11) 0.0171(10) -0.0072(8) -0.0029(8) -0.0094(9)
C1 0.0067(8) 0.0134(9) 0.0158(9) -0.0039(7) -0.0032(7) 0.0015(7)
C10 0.0181(10) 0.0185(10) 0.0179(10) -0.0061(8) 0.0008(8) -0.0060(8)
C8 0.0350(13) 0.0323(13) 0.0201(11) -0.0118(10) 0.0048(10) -0.0089(11)
C25 0.0305(13) 0.0324(13) 0.0407(14) -0.0176(11) -0.0052(10) -0.0156(11)
C6 0.0199(11) 0.0232(11) 0.0291(12) -0.0099(9) 0.0060(9) -0.0115(9)
C30 0.0261(12) 0.0264(12) 0.0354(13) -0.0154(10) -0.0178(10) 0.0094(9)
C22 0.0185(10) 0.0200(10) 0.0182(10) -0.0067(8) -0.0021(8) -0.0014(8)
C18 0.0127(10) 0.0188(10) 0.0259(11) -0.0075(8) -0.0032(8) -0.0004(8)
C29 0.0474(17) 0.0385(15) 0.0466(16) -0.0036(12) -0.0259(13) -0.0127(13)
C20 0.0248(12) 0.0232(11) 0.0294(12) -0.0055(9) -0.0075(9) -0.0019(9)
C27 0.0225(12) 0.0326(12) 0.0415(14) -0.0161(11) -0.0160(10) -0.0045(10)
C19 0.0157(11) 0.0309(12) 0.0369(13) -0.0081(10) -0.0034(10) -0.0025(9)
C11 0.0254(12) 0.0186(10) 0.0269(11) -0.0104(9) 0.0018(9) -0.0040(9)
C15 0.0194(11) 0.0378(13) 0.0252(11) -0.0117(10) -0.0099(9) -0.0050(10)
C31 0.0248(12) 0.0293(13) 0.0528(16) -0.0116(11) -0.0151(11) -0.0029(10)
C16 0.0243(13) 0.0620(18) 0.0369(14) -0.0173(13) -0.0029(11) -0.0155(13)
C13 0.0334(13) 0.0362(13) 0.0222(11) -0.0127(10) -0.0048(9) -0.0165(11)
C7 0.0201(12) 0.0323(13) 0.0413(14) -0.0126(11) 0.0024(10) -0.0110(10)
C24 0.0360(14) 0.0232(12) 0.0456(15) -0.0166(11) -0.0012(11) -0.0122(11)
C12 0.0398(14) 0.0289(12) 0.0273(12) -0.0170(10) 0.0015(10) -0.0147(11)
C23 0.0290(12) 0.0188(11) 0.0341(13) -0.0094(9) -0.0024(10) 0.0000(9)
C28 0.0212(13) 0.0637(19) 0.0528(17) -0.0197(15) -0.0149(12) -0.0100(13)
C17 0.0304(14) 0.0634(19) 0.0336(14) -0.0069(13) -0.0173(11) -0.0065(13)
C5 0.0289(13) 0.0193(12) 0.0551(17) -0.0074(11) 0.0080(12) -0.0075(10)
C4 0.0482(17) 0.0258(13) 0.0417(16) 0.0113(11) -0.0002(13) -0.0080(12)
C3 0.0403(15) 0.0338(14) 0.0270(13) 0.0065(10) -0.0086(11) -0.0036(12)
C32 0.0359(16) 0.073(2) 0.0323(15) -0.0104(14) -0.0174(12) 0.0166(15)

loop_
_atom_type_symbol
_atom_type_description
_atom_type_scat_dispersion_real
_atom_type_scat_dispersion_imag
_atom_type_scat_source
C C 0.0033 0.0016 'International Tables Vol C Tables 4.2.6.8 and 6.1.1.4'
H H 0.0000 0.0000 'International Tables Vol C Tables 4.2.6.8 and 6.1.1.4'
N N 0.0061 0.0033 'International Tables Vol C Tables 4.2.6.8 and 6.1.1.4'
Fe Fe 0.3463 0.8444 'International Tables Vol C Tables 4.2.6.8 and 6.1.1.4'
Se Se -0.0929 2.2259 'International Tables Vol C Tables 4.2.6.8 and 6.1.1.4'

loop_
_geom_angle_atom_site_label_1
_geom_angle_atom_site_label_2
_geom_angle_atom_site_label_3
_geom_angle
_geom_angle_site_symmetry_3
Fe1 Se1 Fe1 72.56(3) 2_656
N1 Fe1 N2 66.27(7) .
N1 Fe1 Se1 116.28(6) .
N2 Fe1 Se1 123.85(6) .
N1 Fe1 Se1 120.57(5) 2_656
N2 Fe1 Se1 118.05(5) 2_656
Se1 Fe1 Se1 107.44(3) 2_656
C1 N1 C9 128.59(16) .
C1 N1 Fe1 92.35(12) .
C9 N1 Fe1 135.70(13) .
C1 N2 C21 128.62(17) .
C1 N2 Fe1 92.19(12) .
C21 N2 Fe1 134.28(13) .
C25 C26 C21 118.8(2) .
C25 C26 C27 119.7(2) .
C21 C26 C27 121.52(19) .
N3 C2 C3 109.69(19) .
N3 C2 C8 115.37(19) .
C3 C2 C8 110.71(19) .
C22 C21 C26 120.30(19) .
C22 C21 N2 121.40(18) .
C26 C21 N2 118.08(18) .
C1 N3 C6 120.87(17) .
C1 N3 C2 120.40(17) .
C6 N3 C2 118.64(17) .
C10 C9 C14 120.42(18) .
C10 C9 N1 121.46(18) .
C14 C9 N1 117.95(18) .
C13 C14 C9 118.7(2) .
C13 C14 C15 119.5(2) .
C9 C14 C15 121.77(18) .
N1 C1 N2 109.19(17) .
N1 C1 N3 125.07(17) .
N2 C1 N3 125.74(17) .
C11 C10 C9 118.4(2) .
C11 C10 C18 118.83(19) .
C9 C10 C18 122.75(18) .
C24 C25 C26 121.3(2) .
N3 C6 C7 112.75(18) .
N3 C6 C5 110.4(2) .
C7 C6 C5 112.33(19) .
C22 C30 C31 110.73(19) .
C22 C30 C32 112.4(2) .
C31 C30 C32 108.7(2) .
C23 C22 C21 118.4(2) .
C23 C22 C30 118.7(2) .
C21 C22 C30 122.76(19) .
C10 C18 C20 110.35(18) .
C10 C18 C19 112.48(18) .
C20 C18 C19 109.17(18) .
C26 C27 C29 110.9(2) .
C26 C27 C28 111.9(2) .
C29 C27 C28 110.4(2) .
C12 C11 C10 121.4(2) .
C14 C15 C16 109.7(2) .
C14 C15 C17 113.0(2) .
C16 C15 C17 110.1(2) .
C12 C13 C14 121.2(2) .
C23 C24 C25 119.6(2) .
C11 C12 C13 119.8(2) .
C24 C23 C22 121.6(2) .
C4 C5 C6 113.2(2) .
C3 C4 C5 109.8(2) .
C4 C3 C2 112.5(2) .

loop_
_geom_bond_atom_site_label_1
_geom_bond_atom_site_label_2
_geom_bond_distance
_geom_bond_site_symmetry_2
Se1 Fe1 2.3095(7) .
Se1 Fe1 2.3103(10) 2_656
Fe1 N1 2.0138(17) .
Fe1 N2 2.0161(18) .
Fe1 Se1 2.3103(10) 2_656
N1 C1 1.350(3) .
N1 C9 1.425(2) .
N2 C1 1.352(3) .
N2 C21 1.430(2) .
C26 C25 1.392(3) .
C26 C21 1.411(3) .
C26 C27 1.520(3) .
C2 N3 1.483(3) .
C2 C3 1.528(3) .
C2 C8 1.532(3) .
C21 C22 1.404(3) .
N3 C1 1.367(3) .
N3 C6 1.478(3) .
C9 C10 1.406(3) .
C9 C14 1.414(3) .
C14 C13 1.389(3) .
C14 C15 1.522(3) .
C10 C11 1.396(3) .
C10 C18 1.522(3) .
C25 C24 1.378(4) .
C6 C7 1.526(3) .
C6 C5 1.528(3) .
C30 C22 1.520(3) .
C30 C31 1.528(4) .
C30 C32 1.532(4) .
C22 C23 1.398(3) .
C18 C20 1.533(3) .
C18 C19 1.534(3) .
C29 C27 1.526(4) .
C27 C28 1.534(3) .
C11 C12 1.380(3) .
C15 C16 1.529(4) .
C15 C17 1.531(3) .
C13 C12 1.382(4) .
C24 C23 1.377(4) .
C5 C4 1.520(4) .
C4 C3 1.519(4) .
